data_7224265
loop_
_publ_author_name
'Boldog, Ishtvan'
'Bereciartua, Pablo J.'
'Bul\'anek, Roman'
'Ku\<cer\'akov\'a, Monika'
'Tomandlov\'a, Mark\'eta'
'Du\<sek, Michal'
'Mach\'a\<cek, Jan'
'De Vos, Dirk'
'Ba\<se, Tom\'a\<s'

_publ_section_title
;
 10-Vertex closo-carborane: a unique ligand platform for porous
 coordination polymers
;
_journal_issue 12
_journal_name_full CrystEngComm
_journal_page_first 2036
_journal_paper_doi 10.1039/C5CE02501J
_journal_volume 18
_journal_year 2016
_chemical_formula_moiety 'C27.512 H58.127 B24 N3.102 O16.102 Zn4'
_chemical_formula_sum 'C27.512 H58.127 B24 N3.102 O16.102 Zn4'
_chemical_formula_weight 1211.1
_space_group_IT_number 33
_symmetry_cell_setting orthorhombic
_symmetry_Int_Tables_number 33
_symmetry_space_group_name_Hall 'P 2c -2n'
_symmetry_space_group_name_H-M 'P n a 21'
_audit_update_record
;
2015-12-01 deposited with the CCDC.
2016-02-16 downloaded from the CCDC.
;
_cell_angle_alpha 90
_cell_angle_beta 90
_cell_angle_gamma 90
_cell_formula_units_Z 4
_cell_length_a 20.8189(4)
_cell_length_b 23.3745(5)
_cell_length_c 12.7036(3)
_cell_measurement_reflns_used 24854
_cell_measurement_temperature 150.00(10)
_cell_measurement_theta_max 67.1
_cell_measurement_theta_min 3.77
_cell_volume 6182.0(2)
_computing_cell_refinement
;
CrysAlisPro, Agilent Technologies,
Version 1.171.36.28 (release 01-02-2013 CrysAlis171 .NET)
(compiled Feb  1 2013,16:14:44)
;
_computing_data_collection
;
CrysAlisPro, Agilent Technologies,
Version 1.171.36.28 (release 01-02-2013 CrysAlis171 .NET)
(compiled Feb  1 2013,16:14:44)
;
_computing_data_reduction
;
CrysAlisPro, Agilent Technologies,
Version 1.171.36.28 (release 01-02-2013 CrysAlis171 .NET)
(compiled Feb  1 2013,16:14:44)
;
_diffrn_ambient_temperature 150
_diffrn_detector_area_resol_mean 10.3784
_diffrn_measured_fraction_theta_full 0.99
_diffrn_measured_fraction_theta_max 0.99
_diffrn_measurement_device 'four-cycle diffractometer'
_diffrn_measurement_device_type 'Xcalibur, Atlas, Gemini ultra'
_diffrn_measurement_method '\w scans'
_diffrn_radiation_monochromator mirror
_diffrn_radiation_probe x-ray
_diffrn_radiation_source 'Enhance Ultra (Cu) X-ray Source'
_diffrn_radiation_type 'Cu K\a'
_diffrn_radiation_wavelength 1.5418
_diffrn_reflns_av_R_equivalents 0.0326
_diffrn_reflns_av_sigmaI/netI 0.0248
_diffrn_reflns_limit_h_max 24
_diffrn_reflns_limit_h_min -24
_diffrn_reflns_limit_k_max 26
_diffrn_reflns_limit_k_min -27
_diffrn_reflns_limit_l_max 14
_diffrn_reflns_limit_l_min -12
_diffrn_reflns_number 39972
_diffrn_reflns_theta_full 67.09
_diffrn_reflns_theta_max 67.09
_diffrn_reflns_theta_min 3.78
_exptl_absorpt_coefficient_mu 2.206
_exptl_absorpt_correction_T_max 1
_exptl_absorpt_correction_T_min 0.712
_exptl_absorpt_correction_type multi-scan
_exptl_absorpt_process_details
;
CrysAlisPro, Agilent Technologies,
Version 1.171.36.28 (release 01-02-2013 CrysAlis171 .NET)
(compiled Feb  1 2013,16:14:44)
Empirical absorption correction using spherical harmonics,
 implemented in SCALE3 ABSPACK scaling algorithm.
;
_exptl_crystal_colour colourless
_exptl_crystal_density_diffrn 1.3008
_exptl_crystal_description equant
_exptl_crystal_F_000 2455
_exptl_crystal_size_max 0.175
_exptl_crystal_size_mid 0.141
_exptl_crystal_size_min 0.105
_refine_diff_density_max 2.91
_refine_diff_density_min -1.89
_refine_ls_abs_structure_details '  4020 of Friedel pairs used in the refinement'
_refine_ls_abs_structure_Flack 0.47(4)
_refine_ls_extinction_method none
_refine_ls_goodness_of_fit_gt 2.70
_refine_ls_goodness_of_fit_ref 2.65
_refine_ls_hydrogen_treatment mixed
_refine_ls_number_constraints 69
_refine_ls_number_parameters 454
_refine_ls_number_reflns 9754
_refine_ls_number_restraints 27
_refine_ls_R_factor_all 0.0669
_refine_ls_R_factor_gt 0.0617
_refine_ls_shift/su_max 0.0331
_refine_ls_shift/su_mean 0.0020
_refine_ls_structure_factor_coef Fsqd
_refine_ls_weighting_details w=1/(\s^2^(I)+0.0016I^2^)
_refine_ls_weighting_scheme sigma
_refine_ls_wR_factor_gt 0.1634
_refine_ls_wR_factor_ref 0.1675
_reflns_number_gt 8919
_reflns_number_total 9754
_reflns_threshold_expression I>3\s(I)
_cod_data_source_file c5ce02501j2.cif
_cod_data_source_block I
_cod_depositor_comments
;
The following automatic conversions were performed:

'_diffrn_radiation_probe' value 'X-ray' changed to 'x-ray' according
to
/usr/data/users/saulius/crontab/automatic-downloads/rss-feeds/RSC/lib/dictionaries/cif_core.dic
dictionary named 'cif_core.dic' version 2.4.2 from 2011-04-26.

Automatic conversion script
Id: cif_fix_values 4268 2015-11-12 08:31:59Z antanas 

 Adding full bibliography for 7224263--7224265.cif.

The following automatic conversions were performed:

data name '_atom_site_site_symmetry_mutiplicity' was replaced with
'_atom_site_site_symmetry_multiplicity' as specified in the
replacement file 'data/replacement-values/replacement_tags.lst'.

Automatic conversion script
Id: cif_correct_tags 9268 2022-04-12 08:56:07Z antanas 
;
_cod_original_sg_symbol_Hall 'P -2xabc;-2yab;2zc'
_cod_database_code 7224265

loop_
_symmetry_equiv_pos_site_id
_symmetry_equiv_pos_as_xyz
1 x,y,z
2 -x,-y,z+1/2
3 x+1/2,-y+1/2,z
4 -x+1/2,y+1/2,z+1/2

loop_
_atom_site_label
_atom_site_type_symbol
_atom_site_fract_x
_atom_site_fract_y
_atom_site_fract_z
_atom_site_adp_type
_atom_site_U_iso_or_equiv
_atom_site_site_symmetry_multiplicity
_atom_site_occupancy
_atom_site_calc_flag
Zn1 Zn 0.26814(4) 0.09942(4) 0.05448(10) Uani 0.0240(2) 4 1 d
Zn2 Zn 0.17379(4) 0.13582(4) 0.23588(10) Uani 0.0265(3) 4 1 d
Zn3 Zn 0.25137(4) 0.02363(3) 0.27078(11) Uani 0.0215(2) 4 1 d
Zn4 Zn 0.32565(4) 0.13507(4) 0.28856(10) Uani 0.0263(3) 4 1 d
O1 O 0.2555(2) 0.09898(18) 0.2132(3) Uani 0.0213(13) 4 1 d
O2 O 0.3548(3) 0.0917(2) 0.4190(4) Uani 0.0383(17) 4 1 d
O3 O 0.1742(2) 0.2132(2) 0.2913(4) Uani 0.0356(16) 4 1 d
O4 O 0.1086(2) 0.1193(2) 0.1293(4) Uani 0.0421(18) 4 1 d
O5 O 0.3163(2) 0.0059(2) 0.3770(4) Uani 0.0388(17) 4 1 d
O6 O 0.2946(2) 0.01051(19) 0.0311(4) Uani 0.0312(15) 4 1 d
N1 N 0.2295(5) 0.2763(4) 0.0053(9) Uani 0.074(2) 4 0.760(10) d
O7 O 0.2357(5) 0.1856(4) 0.0639(9) Uani 0.074(2) 4 0.760(10) d
O8 O 0.2641(3) 0.1905(3) 0.3781(5) Uani 0.054(2) 4 1 d
O9 O 0.1675(2) 0.0049(2) 0.3342(5) Uani 0.0416(18) 4 1 d
O10 O 0.3956(2) 0.0845(3) 0.2118(4) Uani 0.0441(19) 4 1 d
O11 O 0.2600(3) -0.0381(2) 0.1730(4) Uani 0.0433(19) 4 1 d
O12 O 0.1239(3) 0.0922(2) 0.3490(4) Uani 0.0382(17) 4 1 d
O13 O 0.1740(2) 0.0678(2) 0.0267(4) Uani 0.0394(17) 4 1 d
O14 O 0.3766(7) 0.2045(6) 0.2631(16) Uani 0.168(5) 4 0.832(10) d
C1 C 0.3577(3) 0.0384(3) 0.4170(5) Uani 0.031(2) 4 1 d
O15 O 0.3662(2) 0.11713(19) 0.0552(4) Uani 0.0318(14) 4 1 d
C2 C 0.2480(7) 0.3495(6) -0.1193(9) Uani 0.074(2) 4 0.760(10) d
C3 C 0.1213(3) 0.0828(3) 0.0591(6) Uani 0.036(2) 4 1 d
C4 C 0.1239(3) 0.0391(3) 0.3592(5) Uani 0.033(2) 4 1 d
C5 C 0.2209(4) 0.2234(3) 0.3541(6) Uani 0.035(2) 4 1 d
C6 C 0.2779(3) -0.0328(3) 0.0769(6) Uani 0.029(2) 4 1 d
C7 C 0.2582(7) 0.2256(4) 0.0248(11) Uani 0.074(2) 4 0.760(10) d
C8 C 0.4020(3) 0.0904(3) 0.1163(6) Uani 0.033(2) 4 1 d
C9 C 0.1742(6) 0.2621(6) -0.0590(8) Uani 0.074(2) 4 0.760(10) d
N2 N 0.4573(7) 0.2609(6) 0.2832(17) Uani 0.168(5) 4 0.832(10) d
C10 C 0.2667(6) 0.3279(4) -0.0124(9) Uani 0.074(2) 4 0.760(10) d
C11 C 0.4646(8) 0.2917(8) 0.1848(16) Uani 0.168(5) 4 0.832(10) d
C12 C 0.1604(7) 0.2828(5) 0.0503(9) Uani 0.074(2) 4 0.760(10) d
O16 O 0.2700(4) 0.1124(4) -0.1069(6) Uani 0.0646(16) 4 0.865(10) d
N3 N 0.2602(5) 0.0809(4) -0.2741(5) Uani 0.0646(16) 4 0.865(10) d
C13 C 0.2713(6) 0.0751(6) -0.1700(6) Uani 0.0646(16) 4 0.865(10) d
C14 C 0.2704(5) 0.0323(4) -0.3432(8) Uani 0.0646(16) 4 0.865(10) d
C15 C 0.2072(5) 0.0133(5) -0.3877(8) Uani 0.0646(16) 4 0.865(10) d
C16 C 0.2441(4) 0.1360(4) -0.3194(8) Uani 0.0646(16) 4 0.865(10) d
C17 C 0.1745(4) 0.1474(6) -0.2973(8) Uani 0.0646(16) 4 0.865(10) d
C18 C 0.5233(7) 0.2571(8) 0.3192(17) Uani 0.168(5) 4 0.832(10) d
C19 C 0.5093(10) 0.2995(8) 0.4049(18) Uani 0.168(5) 4 0.832(10) d
C20 C 0.4192(11) 0.2142(8) 0.286(2) Uani 0.168(5) 4 0.832(10) d
C21 C 0.4052(8) 0.3267(7) 0.203(2) Uani 0.168(5) 4 0.832(10) d
C22 C 0.0895(17) 0.7119(15) 0.359(2) Uani 0.183(7) 4 0.646(10) d
C23 C 0.0189(14) 0.7692(11) 0.254(2) Uani 0.183(7) 4 0.646(10) d
O17 O 0.0863(13) 0.7523(9) 0.4250(18) Uani 0.183(7) 4 0.646(10) d
C24 C 0.0909(15) 0.7059(11) 0.163(2) Uani 0.183(7) 4 0.646(10) d
N4 N 0.0635(15) 0.7218(11) 0.264(2) Uani 0.183(7) 4 0.646(10) d
C25 C 0.0419(16) 0.6641(12) 0.203(2) Uani 0.183(7) 4 0.646(10) d
C26 C 0.0628(17) 0.8100(11) 0.198(2) Uani 0.183(7) 4 0.646(10) d
H1c2 H 0.202086 0.351634 -0.124116 Uiso 0.089 4 0.760(10) d
H2c2 H 0.266104 0.386795 -0.130106 Uiso 0.089 4 0.760(10) d
H3c2 H 0.263995 0.323763 -0.172126 Uiso 0.089 4 0.760(10) d
H1c7 H 0.302402 0.222403 0.003925 Uiso 0.089 4 0.760(10) d
H1c9 H 0.169265 0.221291 -0.061712 Uiso 0.089 4 0.760(10) d
H2c9 H 0.166409 0.292417 -0.108374 Uiso 0.089 4 0.760(10) d
H1c10 H 0.311634 0.318756 -0.01186 Uiso 0.089 4 0.760(10) d
H2c10 H 0.255621 0.355967 0.039761 Uiso 0.089 4 0.760(10) d
H1c11 H 0.457472 0.265993 0.126993 Uiso 0.2022 4 0.832(10) d
H2c11 H 0.501709 0.315923 0.188645 Uiso 0.2022 4 0.832(10) d
H1c12 H 0.120779 0.266485 0.074562 Uiso 0.089 4 0.760(10) d
H2c12 H 0.194671 0.271547 0.09642 Uiso 0.089 4 0.760(10) d
H3c12 H 0.156902 0.3238 0.050018 Uiso 0.089 4 0.760(10) d
H1c13 H 0.281206 0.037418 -0.144784 Uiso 0.0776 4 0.865(10) d
H1c14 H 0.289333 0.001528 -0.304088 Uiso 0.0776 4 0.865(10) d
H2c14 H 0.298506 0.043241 -0.399629 Uiso 0.0776 4 0.865(10) d
H1c15 H 0.213873 -0.018673 -0.433885 Uiso 0.0776 4 0.865(10) d
H2c15 H 0.17911 0.002124 -0.331324 Uiso 0.0776 4 0.865(10) d
H3c15 H 0.188013 0.044182 -0.426335 Uiso 0.0776 4 0.865(10) d
H1c16 H 0.250955 0.134867 -0.394066 Uiso 0.0776 4 0.865(10) d
H2c16 H 0.269871 0.165171 -0.287068 Uiso 0.0776 4 0.865(10) d
H1c17 H 0.165151 0.186934 -0.310914 Uiso 0.0776 4 0.865(10) d
H2c17 H 0.14842 0.123744 -0.341866 Uiso 0.0776 4 0.865(10) d
H3c17 H 0.165371 0.13885 -0.224886 Uiso 0.0776 4 0.865(10) d
H1c18 H 0.551144 0.27428 0.267946 Uiso 0.2022 4 0.832(10) d
H2c18 H 0.530647 0.220121 0.349665 Uiso 0.2022 4 0.832(10) d
H1c19 H 0.519632 0.337326 0.380775 Uiso 0.2022 4 0.832(10) d
H2c19 H 0.464619 0.297716 0.423066 Uiso 0.2022 4 0.832(10) d
H3c19 H 0.534831 0.290575 0.465677 Uiso 0.2022 4 0.832(10) d
H1c20 H 0.440056 0.182467 0.320022 Uiso 0.2022 4 0.832(10) d
H1c21 H 0.417229 0.364714 0.223743 Uiso 0.2022 4 0.832(10) d
H2c21 H 0.380383 0.328217 0.139643 Uiso 0.2022 4 0.832(10) d
H3c21 H 0.380108 0.309431 0.258106 Uiso 0.2022 4 0.832(10) d
H1c22 H 0.10944 0.676031 0.376384 Uiso 0.2197 4 0.646(10) d
H1c23 H 0.009143 0.783921 0.323049 Uiso 0.2197 4 0.646(10) d
H2c23 H -0.015735 0.758618 0.208396 Uiso 0.2197 4 0.646(10) d
H1c24 H 0.133211 0.690512 0.1737 Uiso 0.2197 4 0.646(10) d
H2c24 H 0.072314 0.728911 0.108456 Uiso 0.2197 4 0.646(10) d
H1c25 H 0.051419 0.654275 0.274402 Uiso 0.2197 4 0.646(10) d
H2c25 H -0.000035 0.681018 0.198926 Uiso 0.2197 4 0.646(10) d
H3c25 H 0.042937 0.630145 0.160105 Uiso 0.2197 4 0.646(10) d
H1c26 H 0.059696 0.847138 0.230172 Uiso 0.2197 4 0.646(10) d
H2c26 H 0.106213 0.796474 0.203211 Uiso 0.2197 4 0.646(10) d
H3c26 H 0.050521 0.812506 0.125568 Uiso 0.2197 4 0.646(10) d
C27a C 0.0631(2) 0.0543(2) 0.0107(4) Uani 0.0318(13) 4 1 d
C28a C -0.0646(2) -0.0116(2) -0.0944(5) Uani 0.0326(13) 4 1 d
B1a B -0.0358(3) -0.0242(3) 0.0190(5) Uani 0.0350(17) 4 1 d
B2a B 0.0583(3) 0.0309(3) -0.1075(5) Uani 0.0359(17) 4 1 d
B3a B -0.0034(3) 0.0425(3) 0.0690(5) Uani 0.0388(18) 4 1 d
B4a B 0.0051(3) 0.0859(3) -0.0482(5) Uani 0.0392(18) 4 1 d
B5a B 0.0083(3) -0.0321(3) -0.1058(5) Uani 0.0335(17) 4 1 d
B6a B 0.0500(3) -0.0128(3) 0.0138(5) Uani 0.0351(17) 4 1 d
B7a B -0.0238(3) 0.0381(3) -0.1502(5) Uani 0.0372(18) 4 1 d
B8a B -0.0672(3) 0.0455(3) -0.0238(6) Uani 0.0384(18) 4 1 d
H1b1a H -0.066(2) -0.044(2) 0.075(3) Uiso 0.042 4 1 d
H1b2a H 0.0973(17) 0.035(2) -0.159(3) Uiso 0.043 4 1 d
H1b3a H -0.014(2) 0.061(2) 0.142(2) Uiso 0.0466 4 1 d
H1b4a H 0.002(3) 0.1307(9) -0.055(4) Uiso 0.047 4 1 d
H1b5a H 0.012(2) -0.0701(13) -0.149(3) Uiso 0.0403 4 1 d
H1b6a H 0.0840(19) -0.0371(19) 0.056(4) Uiso 0.0422 4 1 d
H1b7a H -0.044(2) 0.051(2) -0.222(2) Uiso 0.0447 4 1 d
H1b8a H -0.1133(13) 0.062(2) -0.008(4) Uiso 0.0461 4 1 d
C27b C 0.4591(5) 0.0596(4) 0.0689(6) Uani 0.0318(13) 4 1 d
C28b C 0.5855(5) -0.0096(4) -0.0333(6) Uani 0.0326(14) 4 1 d
B1b B 0.5129(6) -0.0302(5) -0.0415(7) Uani 0.0350(18) 4 1 d
B2b B 0.5261(4) 0.0487(5) 0.1274(6) Uani 0.0359(18) 4 1 d
B3b B 0.4631(4) 0.0334(6) -0.0468(7) Uani 0.0388(19) 4 1 d
B4b B 0.5156(7) 0.0890(3) 0.0026(7) Uani 0.0392(19) 4 1 d
B5b B 0.5572(6) -0.0189(4) 0.0823(7) Uani 0.0335(17) 4 1 d
B6b B 0.4714(5) -0.0076(4) 0.0764(6) Uani 0.0351(17) 4 1 d
B7b B 0.5888(4) 0.0497(6) 0.0298(7) Uani 0.0372(18) 4 1 d
B8b B 0.5434(5) 0.0380(4) -0.0935(6) Uani 0.0384(19) 4 1 d
H1b1b H 0.501(2) -0.059(2) -0.102(3) Uiso 0.042 4 1 d
H1b2b H 0.533(2) 0.063(2) 0.205(3) Uiso 0.043 4 1 d
H1b3b H 0.4279(18) 0.043(2) -0.104(4) Uiso 0.0466 4 1 d
H1b4b H 0.516(3) 0.1328(10) -0.016(4) Uiso 0.047 4 1 d
H1b5b H 0.582(2) -0.0508(15) 0.124(4) Uiso 0.0403 4 1 d
H1b6b H 0.435(2) -0.031(2) 0.114(3) Uiso 0.0422 4 1 d
H1b7b H 0.6353(17) 0.067(2) 0.031(3) Uiso 0.0447 4 1 d
H1b8b H 0.557(2) 0.046(2) -0.172(3) Uiso 0.0461 4 1 d
C27c C 0.2787(7) -0.0906(5) 0.0260(11) Uani 0.0318(13) 4 0.408(9) d
C28c C 0.2772(7) -0.2180(5) -0.0950(11) Uani 0.0326(14) 4 0.408(9) d
B1c B 0.3347(7) -0.1939(6) -0.0258(11) Uani 0.0350(18) 4 0.408(9) d
B2c B 0.2548(7) -0.1021(5) -0.0920(10) Uani 0.0359(18) 4 0.408(9) d
B3c B 0.2999(7) -0.1500(6) 0.0771(10) Uani 0.0388(19) 4 0.408(9) d
B4c B 0.2200(6) -0.1349(6) 0.0283(11) Uani 0.0392(19) 4 0.408(9) d
B5c B 0.3026(6) -0.1596(6) -0.1452(11) Uani 0.0335(17) 4 0.408(9) d
B6c B 0.3366(7) -0.1170(5) -0.0403(11) Uani 0.0351(17) 4 0.408(9) d
B7c B 0.2197(7) -0.1725(6) -0.0967(10) Uani 0.0372(18) 4 0.408(9) d
B8c B 0.2528(7) -0.2062(5) 0.0233(11) Uani 0.0384(19) 4 0.408(9) d
H1b1c H 0.368(2) -0.2232(19) 0.006(4) Uiso 0.042 4 0.408(9) d
H1b2c H 0.239(2) -0.0683(17) -0.140(4) Uiso 0.043 4 0.408(9) d
H1b3c H 0.309(2) -0.154(2) 0.158(3) Uiso 0.0466 4 0.408(9) d
H1b4c H 0.1777(19) -0.127(2) 0.071(4) Uiso 0.047 4 0.408(9) d
H1b5c H 0.3204(19) -0.166(2) -0.222(3) Uiso 0.0403 4 0.408(9) d
H1b6c H 0.379(2) -0.0922(19) -0.042(4) Uiso 0.0422 4 0.408(9) d
H1b7c H 0.178(2) -0.188(2) -0.135(3) Uiso 0.0447 4 0.408(9) d
H1b8c H 0.237(2) -0.2423(13) 0.065(4) Uiso 0.0461 4 0.408(9) d
C27d C 0.2792(6) -0.0890(4) 0.0185(8) Uani 0.0318(13) 4 0.592(9) d
C28d C 0.2824(6) -0.2183(4) -0.0955(8) Uani 0.0326(14) 4 0.592(9) d
B1d B 0.3436(5) -0.1797(5) -0.0725(8) Uani 0.0350(17) 4 0.592(9) d
B2d B 0.2312(5) -0.1106(4) -0.0717(9) Uani 0.0359(18) 4 0.592(9) d
B3d B 0.3275(5) -0.1397(5) 0.0469(9) Uani 0.0388(19) 4 0.592(9) d
B4d B 0.2410(6) -0.1441(5) 0.0599(8) Uani 0.0392(19) 4 0.592(9) d
B5d B 0.2752(5) -0.1588(5) -0.1560(8) Uani 0.0335(17) 4 0.592(9) d
B6d B 0.3200(6) -0.1055(4) -0.0834(8) Uani 0.0351(17) 4 0.592(9) d
B7d B 0.2191(5) -0.1864(5) -0.0544(9) Uani 0.0372(18) 4 0.592(9) d
B8d B 0.2883(6) -0.2065(4) 0.0290(9) Uani 0.0384(19) 4 0.592(9) d
H1b1d H 0.389(2) -0.1996(19) -0.069(4) Uiso 0.042 4 0.592(9) d
H1b2d H 0.195(2) -0.0835(16) -0.102(4) Uiso 0.043 4 0.592(9) d
H1b3d H 0.3569(18) -0.137(2) 0.114(4) Uiso 0.0466 4 0.592(9) d
H1b4d H 0.213(2) -0.144(2) 0.129(3) Uiso 0.047 4 0.592(9) d
H1b5d H 0.273(2) -0.164(2) -0.238(3) Uiso 0.0403 4 0.592(9) d
H1b6d H 0.349(2) -0.0728(18) -0.114(4) Uiso 0.0422 4 0.592(9) d
H1b7d H 0.1777(18) -0.212(2) -0.061(4) Uiso 0.0447 4 0.592(9) d
H1b8d H 0.295(2) -0.2428(13) 0.076(4) Uiso 0.0461 4 0.592(9) d

loop_
_atom_site_aniso_label
_atom_site_aniso_type_symbol
_atom_site_aniso_U_11
_atom_site_aniso_U_22
_atom_site_aniso_U_33
_atom_site_aniso_U_12
_atom_site_aniso_U_13
_atom_site_aniso_U_23
Zn1 Zn 0.0264(4) 0.0212(4) 0.0245(4) -0.0003(3) 0.0005(4) -0.0036(4)
Zn2 Zn 0.0228(5) 0.0200(5) 0.0368(5) 0.0000(3) 0.0006(4) -0.0106(4)
Zn3 Zn 0.0225(4) 0.0192(4) 0.0229(4) 0.0006(3) 0.0001(3) -0.0044(4)
Zn4 Zn 0.0253(5) 0.0219(5) 0.0316(5) -0.0036(3) 0.0002(4) -0.0062(4)
O1 O 0.024(2) 0.015(2) 0.025(2) 0.0035(16) 0.0016(17) -0.0019(18)
O2 O 0.041(3) 0.043(3) 0.031(3) 0.011(2) -0.008(2) -0.008(2)
O3 O 0.041(3) 0.020(2) 0.045(3) 0.003(2) 0.003(2) -0.015(2)
O4 O 0.029(3) 0.041(3) 0.056(3) 0.007(2) -0.014(2) -0.022(3)
O5 O 0.032(3) 0.037(3) 0.047(3) -0.004(2) -0.009(2) 0.008(2)
O6 O 0.036(3) 0.023(2) 0.034(3) 0.000(2) 0.006(2) -0.006(2)
N1 N 0.104(4) 0.040(3) 0.078(4) 0.018(3) 0.000(3) 0.010(2)
O7 O 0.104(4) 0.040(3) 0.078(4) 0.018(3) 0.000(3) 0.010(2)
O8 O 0.064(4) 0.035(3) 0.062(4) 0.025(3) -0.021(3) -0.025(3)
O9 O 0.032(3) 0.034(3) 0.059(3) -0.001(2) 0.013(2) 0.006(3)
O10 O 0.030(3) 0.076(4) 0.027(3) 0.016(3) 0.006(2) -0.004(3)
O11 O 0.078(4) 0.018(3) 0.034(3) -0.002(2) 0.010(3) -0.006(2)
O12 O 0.040(3) 0.022(3) 0.053(3) -0.009(2) 0.019(2) -0.007(2)
O13 O 0.029(3) 0.051(3) 0.039(3) -0.001(2) -0.004(2) -0.017(2)
O14 O 0.118(6) 0.098(6) 0.290(12) -0.062(5) 0.027(7) -0.037(6)
C1 C 0.029(4) 0.044(5) 0.021(3) 0.015(3) -0.002(3) 0.003(3)
O15 O 0.024(2) 0.031(2) 0.041(3) 0.0016(18) 0.005(2) 0.005(2)
C2 C 0.104(4) 0.040(3) 0.078(4) 0.018(3) 0.000(3) 0.010(2)
C3 C 0.032(4) 0.037(4) 0.038(4) 0.007(3) -0.008(3) -0.004(4)
C4 C 0.026(4) 0.046(5) 0.026(4) -0.001(3) 0.006(3) -0.004(3)
C5 C 0.043(4) 0.026(4) 0.037(4) -0.001(3) 0.000(3) -0.012(3)
C6 C 0.032(4) 0.018(3) 0.038(4) -0.004(3) 0.003(3) -0.009(3)
C7 C 0.104(4) 0.040(3) 0.078(4) 0.018(3) 0.000(3) 0.010(2)
C8 C 0.025(4) 0.037(4) 0.038(4) 0.000(3) 0.008(3) -0.007(3)
C9 C 0.104(4) 0.040(3) 0.078(4) 0.018(3) 0.000(3) 0.010(2)
N2 N 0.118(6) 0.098(6) 0.290(12) -0.062(5) 0.027(7) -0.037(6)
C10 C 0.104(4) 0.040(3) 0.078(4) 0.018(3) 0.000(3) 0.010(2)
C11 C 0.118(6) 0.098(6) 0.290(12) -0.062(5) 0.027(7) -0.037(6)
C12 C 0.104(4) 0.040(3) 0.078(4) 0.018(3) 0.000(3) 0.010(2)
O16 O 0.080(3) 0.080(3) 0.034(2) 0.004(2) -0.0084(19) 0.0007(18)
N3 N 0.080(3) 0.080(3) 0.034(2) 0.004(2) -0.0084(19) 0.0007(18)
C13 C 0.080(3) 0.080(3) 0.034(2) 0.004(2) -0.0084(19) 0.0007(18)
C14 C 0.080(3) 0.080(3) 0.034(2) 0.004(2) -0.0084(19) 0.0007(18)
C15 C 0.080(3) 0.080(3) 0.034(2) 0.004(2) -0.0084(19) 0.0007(18)
C16 C 0.080(3) 0.080(3) 0.034(2) 0.004(2) -0.0084(19) 0.0007(18)
C17 C 0.080(3) 0.080(3) 0.034(2) 0.004(2) -0.0084(19) 0.0007(18)
C18 C 0.118(6) 0.098(6) 0.290(12) -0.062(5) 0.027(7) -0.037(6)
C19 C 0.118(6) 0.098(6) 0.290(12) -0.062(5) 0.027(7) -0.037(6)
C20 C 0.118(6) 0.098(6) 0.290(12) -0.062(5) 0.027(7) -0.037(6)
C21 C 0.118(6) 0.098(6) 0.290(12) -0.062(5) 0.027(7) -0.037(6)
C22 C 0.279(16) 0.106(9) 0.164(12) 0.035(9) 0.036(11) 0.013(8)
C23 C 0.279(16) 0.106(9) 0.164(12) 0.035(9) 0.036(11) 0.013(8)
O17 O 0.279(16) 0.106(9) 0.164(12) 0.035(9) 0.036(11) 0.013(8)
C24 C 0.279(16) 0.106(9) 0.164(12) 0.035(9) 0.036(11) 0.013(8)
N4 N 0.279(16) 0.106(9) 0.164(12) 0.035(9) 0.036(11) 0.013(8)
C25 C 0.279(16) 0.106(9) 0.164(12) 0.035(9) 0.036(11) 0.013(8)
C26 C 0.279(16) 0.106(9) 0.164(12) 0.035(9) 0.036(11) 0.013(8)
C27a C 0.027(2) 0.034(2) 0.034(2) -0.0029(17) -0.0060(17) -0.0115(18)
C28a C 0.026(2) 0.033(2) 0.039(2) -0.0068(18) -0.0046(18) -0.0009(19)
B1a B 0.030(3) 0.042(3) 0.033(3) -0.006(2) -0.007(2) 0.003(2)
B2a B 0.027(3) 0.049(4) 0.032(3) -0.007(2) 0.000(2) -0.002(2)
B3a B 0.025(3) 0.058(4) 0.034(3) -0.002(2) -0.007(2) -0.012(3)
B4a B 0.033(3) 0.038(3) 0.046(3) -0.002(2) -0.013(2) -0.005(3)
B5a B 0.029(3) 0.039(3) 0.033(3) -0.004(2) -0.002(2) -0.007(2)
B6a B 0.029(3) 0.032(3) 0.044(3) -0.002(2) -0.006(2) -0.004(2)
B7a B 0.034(3) 0.039(3) 0.039(3) -0.008(2) -0.013(2) 0.001(2)
B8a B 0.025(3) 0.044(3) 0.046(3) 0.003(2) -0.009(2) -0.016(3)
C27b C 0.025(2) 0.038(2) 0.033(2) 0.0113(18) 0.0028(16) 0.0029(17)
C28b C 0.031(2) 0.032(2) 0.035(2) 0.0057(18) 0.0071(16) -0.0044(18)
B1b B 0.026(3) 0.039(3) 0.040(3) 0.000(2) 0.006(2) -0.006(2)
B2b B 0.029(3) 0.047(4) 0.032(3) 0.004(2) 0.002(2) -0.009(2)
B3b B 0.024(3) 0.060(4) 0.032(3) 0.009(3) 0.004(2) -0.001(2)
B4b B 0.030(3) 0.041(3) 0.047(3) 0.007(2) 0.011(2) 0.003(2)
B5b B 0.029(3) 0.040(3) 0.032(3) 0.008(2) 0.001(2) -0.001(2)
B6b B 0.034(3) 0.033(3) 0.038(3) 0.007(2) 0.008(2) 0.002(2)
B7b B 0.026(3) 0.037(3) 0.049(3) 0.004(2) 0.009(2) -0.004(2)
B8b B 0.031(3) 0.051(3) 0.033(3) 0.013(3) 0.009(2) 0.009(2)
C27c C 0.044(2) 0.026(2) 0.025(2) -0.0038(17) 0.0020(16) -0.0073(17)
C28c C 0.037(2) 0.023(2) 0.038(3) 0.0010(18) 0.0013(17) -0.0060(18)
B1c B 0.036(3) 0.027(3) 0.041(3) -0.002(2) -0.006(2) -0.007(2)
B2c B 0.046(3) 0.025(3) 0.037(3) 0.001(2) -0.009(2) -0.002(2)
B3c B 0.059(4) 0.026(3) 0.032(3) -0.009(2) -0.008(2) -0.004(2)
B4c B 0.044(3) 0.032(3) 0.042(3) -0.007(2) 0.004(2) -0.011(2)
B5c B 0.044(3) 0.027(3) 0.030(3) -0.001(2) -0.001(2) -0.004(2)
B6c B 0.039(3) 0.028(3) 0.038(3) -0.003(2) 0.006(2) -0.006(2)
B7c B 0.037(3) 0.030(3) 0.044(3) -0.003(2) -0.002(2) -0.014(2)
B8c B 0.057(4) 0.027(3) 0.031(4) -0.012(2) 0.006(2) -0.005(2)
C27d C 0.044(2) 0.024(2) 0.027(2) -0.0018(17) -0.0049(17) -0.0064(17)
C28d C 0.038(2) 0.023(2) 0.037(2) 0.0021(17) 0.0028(17) -0.0057(18)
B1d B 0.034(3) 0.026(3) 0.045(3) -0.003(2) -0.001(2) -0.006(2)
B2d B 0.037(3) 0.026(3) 0.045(3) 0.003(2) -0.008(2) -0.004(2)
B3d B 0.051(3) 0.022(3) 0.043(4) -0.003(2) -0.015(2) -0.004(2)
B4d B 0.051(3) 0.027(3) 0.039(3) -0.007(2) 0.004(2) -0.006(2)
B5d B 0.040(3) 0.027(3) 0.033(3) 0.001(2) -0.005(2) -0.005(2)
B6d B 0.046(3) 0.027(3) 0.033(3) -0.001(2) 0.004(2) -0.004(2)
B7d B 0.041(3) 0.027(3) 0.044(3) -0.006(2) 0.004(2) -0.011(2)
B8d B 0.062(3) 0.022(3) 0.031(4) -0.004(2) -0.006(2) -0.001(2)

loop_
_atom_type_symbol
_atom_type_scat_dispersion_real
_atom_type_scat_dispersion_imag
_atom_type_scat_source
C 0.0181 0.0091 'International Tables Vol C tables 4.2.6.8 and 6.1.1.1'
H 0.0000 0.0000 'International Tables Vol C tables 4.2.6.8 and 6.1.1.1'
B 0.0090 0.0039 'International Tables Vol C tables 4.2.6.8 and 6.1.1.1'
N 0.0311 0.0180 'International Tables Vol C tables 4.2.6.8 and 6.1.1.1'
O 0.0492 0.0322 'International Tables Vol C tables 4.2.6.8 and 6.1.1.1'
Zn -1.5491 0.6778 'International Tables Vol C tables 4.2.6.8 and 6.1.1.1'

loop_
_geom_angle_atom_site_label_1
_geom_angle_atom_site_label_2
_geom_angle_atom_site_label_3
_geom_angle_site_symmetry_1
_geom_angle_site_symmetry_3
_geom_angle
Zn2 Zn1 O1 . . 36.28(12)
Zn2 Zn1 O6 . . 121.17(13)
Zn2 Zn1 O7 . . 60.3(3)
Zn2 Zn1 O13 . . 68.89(14)
Zn2 Zn1 O15 . . 123.73(15)
Zn2 Zn1 O16 . . 134.2(2)
O1 Zn1 O6 . . 99.41(17)
O1 Zn1 O7 . . 84.7(3)
O1 Zn1 O13 . . 92.48(18)
O1 Zn1 O15 . . 97.13(19)
O1 Zn1 O16 . . 169.7(3)
O6 Zn1 O7 . . 174.1(3)
O6 Zn1 O13 . . 82.99(19)
O6 Zn1 O15 . . 86.68(18)
O6 Zn1 O16 . . 90.0(3)
O7 Zn1 O13 . . 92.7(3)
O7 Zn1 O15 . . 97.0(3)
O7 Zn1 O16 . . 85.6(4)
O13 Zn1 O15 . . 166.9(2)
O13 Zn1 O16 . . 84.5(3)
O15 Zn1 O16 . . 87.5(3)
Zn1 Zn2 Zn3 . . 63.40(3)
Zn1 Zn2 Zn4 . . 62.57(3)
Zn1 Zn2 O1 . . 38.61(13)
Zn1 Zn2 O3 . . 121.00(16)
Zn1 Zn2 O4 . . 82.70(16)
Zn1 Zn2 O12 . . 134.17(15)
Zn3 Zn2 Zn4 . . 57.19(3)
Zn3 Zn2 O1 . . 35.61(13)
Zn3 Zn2 O3 . . 137.00(16)
Zn3 Zn2 O4 . . 107.01(16)
Zn3 Zn2 O12 . . 75.12(15)
Zn4 Zn2 O1 . . 33.45(13)
Zn4 Zn2 O3 . . 85.73(15)
Zn4 Zn2 O4 . . 145.22(16)
Zn4 Zn2 O12 . . 110.41(16)
O1 Zn2 O3 . . 117.8(2)
O1 Zn2 O4 . . 114.9(2)
O1 Zn2 O12 . . 109.3(2)
O3 Zn2 O4 . . 116.0(2)
O3 Zn2 O12 . . 102.3(2)
O4 Zn2 O12 . . 92.0(2)
Zn2 Zn3 Zn4 . . 63.40(3)
Zn2 Zn3 O1 . . 36.01(13)
Zn2 Zn3 O5 . . 129.54(17)
Zn2 Zn3 O9 . . 77.64(16)
Zn2 Zn3 O11 . . 126.28(17)
Zn4 Zn3 O1 . . 38.26(13)
Zn4 Zn3 O5 . . 77.22(16)
Zn4 Zn3 O9 . . 127.65(17)
Zn4 Zn3 O11 . . 130.34(18)
O1 Zn3 O5 . . 115.5(2)
O1 Zn3 O9 . . 113.6(2)
O1 Zn3 O11 . . 116.3(2)
O5 Zn3 O9 . . 106.5(2)
O5 Zn3 O11 . . 102.9(2)
O9 Zn3 O11 . . 100.4(2)
Zn2 Zn4 Zn3 . . 59.42(3)
Zn2 Zn4 O1 . . 33.21(13)
Zn2 Zn4 O2 . . 117.61(16)
Zn2 Zn4 O8 . . 61.49(16)
Zn2 Zn4 O10 . . 125.54(15)
Zn2 Zn4 O14 . . 119.3(4)
Zn3 Zn4 O1 . . 37.54(13)
Zn3 Zn4 O2 . . 77.62(16)
Zn3 Zn4 O8 . . 104.64(16)
Zn3 Zn4 O10 . . 80.61(16)
Zn3 Zn4 O14 . . 166.0(6)
O1 Zn4 O2 . . 114.2(2)
O1 Zn4 O8 . . 94.3(2)
O1 Zn4 O10 . . 92.7(2)
O1 Zn4 O14 . . 133.2(6)
O2 Zn4 O8 . . 92.7(2)
O2 Zn4 O10 . . 83.8(2)
O2 Zn4 O14 . . 112.6(6)
O8 Zn4 O10 . . 173.0(2)
O8 Zn4 O14 . . 84.9(5)
O10 Zn4 O14 . . 90.8(5)
Zn1 O1 Zn2 . . 105.1(2)
Zn1 O1 Zn3 . . 113.0(2)
Zn1 O1 Zn4 . . 112.9(2)
Zn2 O1 Zn3 . . 108.4(2)
Zn2 O1 Zn4 . . 113.3(2)
Zn3 O1 Zn4 . . 104.2(2)
Zn4 O2 C1 . . 119.6(4)
Zn2 O3 C5 . . 113.7(4)
Zn2 O4 C3 . . 118.4(5)
Zn3 O5 C1 . . 128.6(5)
Zn1 O6 C6 . . 131.2(4)
C7 N1 C9 . . 104.7(10)
C7 N1 C10 . . 121.5(11)
C7 N1 C12 . . 115.3(10)
C9 N1 C10 . . 121.8(10)
C9 N1 C12 . . 59.7(7)
C10 N1 C12 . . 117.9(9)
Zn1 O7 C7 . . 127.8(10)
Zn4 O8 C5 . . 133.4(5)
Zn3 O9 C4 . . 127.2(5)
Zn4 O10 C8 . . 118.0(5)
Zn3 O11 C6 . . 125.0(4)
Zn2 O12 C4 . . 124.7(5)
Zn1 O13 C3 . . 132.1(5)
Zn4 O14 C20 . . 130.0(18)
O2 C1 O5 . . 125.6(7)
O2 C1 C28b . 2_655 118.4(7)
O5 C1 C28b . 2_655 116.0(7)
Zn1 O15 C8 . . 119.3(4)
C10 C2 H1c2 . . 109.47
C10 C2 H2c2 . . 109.47
C10 C2 H3c2 . . 109.47
H1c2 C2 H2c2 . . 109.47
H1c2 C2 H3c2 . . 109.47
H2c2 C2 H3c2 . . 109.47
O4 C3 O13 . . 128.4(7)
O4 C3 C27a . . 114.5(6)
O13 C3 C27a . . 117.1(6)
O9 C4 O12 . . 127.6(7)
O9 C4 C28a . 2_555 114.9(6)
O12 C4 C28a . 2_555 117.5(6)
O3 C5 O8 . . 126.7(7)
O3 C5 C28c . 4_555 117.0(8)
O8 C5 C28c . 4_555 116.3(8)
O6 C6 O11 . . 128.1(6)
O6 C6 C27c . . 122.7(8)
O11 C6 C27c . . 109.1(7)
N1 C7 O7 . . 127.5(14)
N1 C7 H1c7 . . 116.25
O7 C7 H1c7 . . 116.25
O10 C8 O15 . . 127.3(7)
O10 C8 C27b . . 115.3(6)
O15 C8 C27b . . 117.5(6)
N1 C9 C12 . . 63.7(8)
N1 C9 H1c9 . . 109.47
N1 C9 H2c9 . . 109.47
C12 C9 H1c9 . . 109.47
C12 C9 H2c9 . . 109.47
H1c9 C9 H2c9 . . 133.8
C11 N2 C18 . . 101.7(14)
C11 N2 C20 . . 119(2)
C18 N2 C20 . . 119.9(16)
N1 C10 C2 . . 106.3(10)
N1 C10 H1c10 . . 109.47
N1 C10 H2c10 . . 109.47
C2 C10 H1c10 . . 109.47
C2 C10 H2c10 . . 109.47
H1c10 C10 H2c10 . . 112.43
N2 C11 C21 . . 92.9(16)
N2 C11 H1c11 . . 109.47
N2 C11 H2c11 . . 109.47
C21 C11 H1c11 . . 109.47
C21 C11 H2c11 . . 109.47
H1c11 C11 H2c11 . . 122.14
N1 C12 C9 . . 56.6(8)
N1 C12 H1c12 . . 150.87
N1 C12 H2c12 . . 60.66
N1 C12 H3c12 . . 99.58
C9 C12 H1c12 . . 109.47
C9 C12 H2c12 . . 109.47
C9 C12 H3c12 . . 109.47
H1c12 C12 H2c12 . . 109.47
H1c12 C12 H3c12 . . 109.47
H2c12 C12 H3c12 . . 109.47
Zn1 O16 C13 . . 124.2(8)
C13 N3 C14 . . 119.4(9)
C13 N3 C16 . . 121.1(9)
C14 N3 C16 . . 119.3(7)
O16 C13 N3 . . 125.9(12)
O16 C13 H1c13 . . 117.05
N3 C13 H1c13 . . 117.05
N3 C14 C15 . . 109.4(9)
N3 C14 H1c14 . . 109.47
N3 C14 H2c14 . . 109.47
C15 C14 H1c14 . . 109.47
C15 C14 H2c14 . . 109.47
H1c14 C14 H2c14 . . 109.56
C14 C15 H1c15 . . 109.47
C14 C15 H2c15 . . 109.47
C14 C15 H3c15 . . 109.47
H1c15 C15 H2c15 . . 109.47
H1c15 C15 H3c15 . . 109.47
H2c15 C15 H3c15 . . 109.47
N3 C16 C17 . . 107.9(8)
N3 C16 H1c16 . . 109.47
N3 C16 H2c16 . . 109.47
C17 C16 H1c16 . . 109.47
C17 C16 H2c16 . . 109.47
H1c16 C16 H2c16 . . 111.02
C16 C17 H1c17 . . 109.47
C16 C17 H2c17 . . 109.47
C16 C17 H3c17 . . 109.47
H1c17 C17 H2c17 . . 109.47
H1c17 C17 H3c17 . . 109.47
H2c17 C17 H3c17 . . 109.47
N2 C18 C19 . . 90.3(14)
N2 C18 H1c18 . . 109.47
N2 C18 H2c18 . . 109.47
C19 C18 H1c18 . . 109.47
C19 C18 H2c18 . . 109.47
H1c18 C18 H2c18 . . 123.57
C18 C19 H1c19 . . 109.47
C18 C19 H2c19 . . 109.47
C18 C19 H3c19 . . 109.47
H1c19 C19 H2c19 . . 109.47
H1c19 C19 H3c19 . . 109.47
H2c19 C19 H3c19 . . 109.47
O14 C20 N2 . . 136(2)
O14 C20 H1c20 . . 111.81
N2 C20 H1c20 . . 111.81
C11 C21 H1c21 . . 109.47
C11 C21 H2c21 . . 109.47
C11 C21 H3c21 . . 109.47
H1c21 C21 H2c21 . . 109.47
H1c21 C21 H3c21 . . 109.47
H2c21 C21 H3c21 . . 109.47
O17 C22 N4 . . 116(3)
O17 C22 H1c22 . . 121.82
N4 C22 H1c22 . . 121.82
N4 C23 C26 . . 98(2)
N4 C23 H1c23 . . 109.47
N4 C23 H2c23 . . 109.47
C26 C23 H1c23 . . 109.47
C26 C23 H2c23 . . 109.47
H1c23 C23 H2c23 . . 119.1
N4 C24 C25 . . 67(2)
N4 C24 H1c24 . . 109.47
N4 C24 H2c24 . . 109.47
C25 C24 H1c24 . . 109.47
C25 C24 H2c24 . . 109.47
H1c24 C24 H2c24 . . 132.98
C22 N4 C23 . . 118(3)
C22 N4 C24 . . 126(3)
C22 N4 C25 . . 113(2)
C23 N4 C24 . . 112(2)
C23 N4 C25 . . 115(2)
C24 N4 C25 . . 58.2(18)
C24 C25 N4 . . 55.2(17)
C24 C25 H1c25 . . 109.47
C24 C25 H2c25 . . 109.47
C24 C25 H3c25 . . 109.47
N4 C25 H1c25 . . 71.77
N4 C25 H2c25 . . 86.09
N4 C25 H3c25 . . 162.09
H1c25 C25 H2c25 . . 109.47
H1c25 C25 H3c25 . . 109.47
H2c25 C25 H3c25 . . 109.47
C23 C26 H1c26 . . 109.47
C23 C26 H2c26 . . 109.47
C23 C26 H3c26 . . 109.47
H1c26 C26 H2c26 . . 109.47
H1c26 C26 H3c26 . . 109.47
H2c26 C26 H3c26 . . 109.47
C3 C27a B2a . . 125.6(5)
C3 C27a B3a . . 125.7(5)
C3 C27a B4a . . 126.2(5)
C3 C27a B6a . . 124.1(5)
B2a C27a B3a . . 108.7(4)
B2a C27a B4a . . 70.9(4)
B2a C27a B6a . . 71.1(4)
B3a C27a B4a . . 69.0(4)
B3a C27a B6a . . 70.7(4)
B4a C27a B6a . . 109.7(4)
C4 C28a B1a 2_554 . 125.6(5)
C4 C28a B5a 2_554 . 127.9(5)
C4 C28a B7a 2_554 . 124.6(5)
C4 C28a B8a 2_554 . 122.8(5)
B1a C28a B5a . . 70.7(4)
B1a C28a B7a . . 109.6(4)
B1a C28a B8a . . 70.2(4)
B5a C28a B7a . . 71.0(4)
B5a C28a B8a . . 109.3(4)
B7a C28a B8a . . 70.3(4)
C28a B1a B3a . . 107.3(5)
C28a B1a B5a . . 54.9(3)
C28a B1a B6a . . 108.2(4)
C28a B1a B8a . . 55.5(4)
C28a B1a H1b1a . . 118(2)
B3a B1a B5a . . 101.6(4)
B3a B1a B6a . . 61.2(3)
B3a B1a B8a . . 58.2(4)
B3a B1a H1b1a . . 111(2)
B5a B1a B6a . . 59.4(3)
B5a B1a B8a . . 90.6(4)
B5a B1a H1b1a . . 147(2)
B6a B1a B8a . . 102.1(4)
B6a B1a H1b1a . . 132(2)
B8a B1a H1b1a . . 112(2)
C27a B2a B4a . . 54.6(3)
C27a B2a B5a . . 107.7(4)
C27a B2a B6a . . 54.3(3)
C27a B2a B7a . . 108.1(4)
C27a B2a H1b2a . . 121(2)
B4a B2a B5a . . 102.5(4)
B4a B2a B6a . . 89.4(4)
B4a B2a B7a . . 59.5(3)
B4a B2a H1b2a . . 131(3)
B5a B2a B6a . . 59.2(3)
B5a B2a B7a . . 62.0(3)
B5a B2a H1b2a . . 122(3)
B6a B2a B7a . . 102.3(4)
B6a B2a H1b2a . . 130(2)
B7a B2a H1b2a . . 122(2)
C27a B3a B1a . . 108.1(5)
C27a B3a B4a . . 55.7(3)
C27a B3a B6a . . 54.7(3)
C27a B3a B8a . . 109.5(4)
C27a B3a H1b3a . . 121(3)
B1a B3a B4a . . 103.3(4)
B1a B3a B6a . . 59.2(3)
B1a B3a B8a . . 61.6(4)
B1a B3a H1b3a . . 127(3)
B4a B3a B6a . . 91.3(4)
B4a B3a B8a . . 60.3(4)
B4a B3a H1b3a . . 121(3)
B6a B3a B8a . . 103.1(4)
B6a B3a H1b3a . . 139(3)
B8a B3a H1b3a . . 114(3)
C27a B4a B2a . . 54.6(3)
C27a B4a B3a . . 55.3(3)
C27a B4a B7a . . 107.4(5)
C27a B4a B8a . . 107.9(5)
C27a B4a H1b4a . . 123(3)
B2a B4a B3a . . 90.2(4)
B2a B4a B7a . . 58.7(3)
B2a B4a B8a . . 101.8(4)
B2a B4a H1b4a . . 133(3)
B3a B4a B7a . . 102.0(4)
B3a B4a B8a . . 58.9(4)
B3a B4a H1b4a . . 129(3)
B7a B4a B8a . . 61.5(4)
B7a B4a H1b4a . . 122(3)
B8a B4a H1b4a . . 119(3)
C28a B5a B1a . . 54.5(3)
C28a B5a B2a . . 107.8(4)
C28a B5a B6a . . 107.8(4)
C28a B5a B7a . . 54.6(3)
C28a B5a H1b5a . . 112(3)
B1a B5a B2a . . 102.5(4)
B1a B5a B6a . . 59.4(3)
B1a B5a B7a . . 89.7(4)
B1a B5a H1b5a . . 125(2)
B2a B5a B6a . . 61.9(3)
B2a B5a B7a . . 58.9(3)
B2a B5a H1b5a . . 130(3)
B6a B5a B7a . . 102.1(4)
B6a B5a H1b5a . . 128(2)
B7a B5a H1b5a . . 128(2)
C27a B6a B1a . . 108.3(4)
C27a B6a B2a . . 54.6(3)
C27a B6a B3a . . 54.7(3)
C27a B6a B5a . . 107.8(4)
C27a B6a H1b6a . . 115(2)
B1a B6a B2a . . 101.7(4)
B1a B6a B3a . . 59.5(3)
B1a B6a B5a . . 61.2(3)
B1a B6a H1b6a . . 125(2)
B2a B6a B3a . . 89.1(4)
B2a B6a B5a . . 58.9(3)
B2a B6a H1b6a . . 131(2)
B3a B6a B5a . . 101.8(4)
B3a B6a H1b6a . . 126(2)
B5a B6a H1b6a . . 128(2)
C28a B7a B2a . . 107.6(5)
C28a B7a B4a . . 107.9(5)
C28a B7a B5a . . 54.4(3)
C28a B7a B8a . . 55.0(4)
C28a B7a H1b7a . . 113(3)
B2a B7a B4a . . 61.8(4)
B2a B7a B5a . . 59.0(4)
B2a B7a B8a . . 102.1(4)
B2a B7a H1b7a . . 132(2)
B4a B7a B5a . . 102.0(4)
B4a B7a B8a . . 58.9(3)
B4a B7a H1b7a . . 125(3)
B5a B7a B8a . . 89.8(4)
B5a B7a H1b7a . . 131(3)
B8a B7a H1b7a . . 123(2)
C28a B8a B1a . . 54.4(3)
C28a B8a B3a . . 108.1(5)
C28a B8a B4a . . 108.1(4)
C28a B8a B7a . . 54.6(4)
C28a B8a H1b8a . . 116(3)
B1a B8a B3a . . 60.2(4)
B1a B8a B4a . . 102.7(4)
B1a B8a B7a . . 90.0(4)
B1a B8a H1b8a . . 126(3)
B3a B8a B4a . . 60.8(4)
B3a B8a B7a . . 102.0(4)
B3a B8a H1b8a . . 125(3)
B4a B8a B7a . . 59.6(4)
B4a B8a H1b8a . . 127(3)
B7a B8a H1b8a . . 130(3)
C8 C27b B2b . . 125.1(7)
C8 C27b B3b . . 126.2(7)
C8 C27b B4b . . 125.5(8)
C8 C27b B6b . . 124.8(7)
B2b C27b B3b . . 108.7(7)
B2b C27b B4b . . 70.9(7)
B2b C27b B6b . . 71.1(7)
B3b C27b B4b . . 69.0(6)
B3b C27b B6b . . 70.7(7)
B4b C27b B6b . . 109.7(7)
C1 C28b B1b 2_654 . 125.9(7)
C1 C28b B5b 2_654 . 128.0(8)
C1 C28b B7b 2_654 . 124.3(8)
C1 C28b B8b 2_654 . 122.6(6)
B1b C28b B5b . . 70.7(7)
B1b C28b B7b . . 109.6(7)
B1b C28b B8b . . 70.2(6)
B5b C28b B7b . . 71.0(6)
B5b C28b B8b . . 109.3(7)
B7b C28b B8b . . 70.3(6)
C28b B1b B3b . . 107.3(8)
C28b B1b B5b . . 54.9(6)
C28b B1b B6b . . 108.2(7)
C28b B1b B8b . . 55.5(6)
C28b B1b H1b1b . . 118(2)
B3b B1b B5b . . 101.6(6)
B3b B1b B6b . . 61.2(5)
B3b B1b B8b . . 58.2(5)
B3b B1b H1b1b . . 111(3)
B5b B1b B6b . . 59.4(6)
B5b B1b B8b . . 90.6(6)
B5b B1b H1b1b . . 147(3)
B6b B1b B8b . . 102.1(7)
B6b B1b H1b1b . . 132(2)
B8b B1b H1b1b . . 112(3)
C27b B2b B4b . . 54.6(6)
C27b B2b B5b . . 107.7(7)
C27b B2b B6b . . 54.3(5)
C27b B2b B7b . . 108.1(6)
C27b B2b H1b2b . . 121(2)
B4b B2b B5b . . 102.5(6)
B4b B2b B6b . . 89.4(6)
B4b B2b B7b . . 59.5(6)
B4b B2b H1b2b . . 131(3)
B5b B2b B6b . . 59.2(6)
B5b B2b B7b . . 62.0(6)
B5b B2b H1b2b . . 122(3)
B6b B2b B7b . . 102.3(6)
B6b B2b H1b2b . . 130(3)
B7b B2b H1b2b . . 122(2)
C27b B3b B1b . . 108.1(7)
C27b B3b B4b . . 55.7(6)
C27b B3b B6b . . 54.7(5)
C27b B3b B8b . . 109.5(7)
C27b B3b H1b3b . . 121(3)
B1b B3b B4b . . 103.3(7)
B1b B3b B6b . . 59.2(6)
B1b B3b B8b . . 61.6(6)
B1b B3b H1b3b . . 127(3)
B4b B3b B6b . . 91.3(6)
B4b B3b B8b . . 60.3(6)
B4b B3b H1b3b . . 121(3)
B6b B3b B8b . . 103.1(6)
B6b B3b H1b3b . . 139(3)
B8b B3b H1b3b . . 114(2)
C27b B4b B2b . . 54.6(5)
C27b B4b B3b . . 55.3(5)
C27b B4b B7b . . 107.4(7)
C27b B4b B8b . . 107.9(7)
C27b B4b H1b4b . . 123(3)
B2b B4b B3b . . 90.2(6)
B2b B4b B7b . . 58.7(5)
B2b B4b B8b . . 101.8(6)
B2b B4b H1b4b . . 133(3)
B3b B4b B7b . . 102.0(7)
B3b B4b B8b . . 58.9(5)
B3b B4b H1b4b . . 129(3)
B7b B4b B8b . . 61.5(6)
B7b B4b H1b4b . . 122(3)
B8b B4b H1b4b . . 119(3)
C28b B5b B1b . . 54.5(5)
C28b B5b B2b . . 107.8(7)
C28b B5b B6b . . 107.8(7)
C28b B5b B7b . . 54.6(5)
C28b B5b H1b5b . . 112(3)
B1b B5b B2b . . 102.5(7)
B1b B5b B6b . . 59.4(6)
B1b B5b B7b . . 89.7(6)
B1b B5b H1b5b . . 125(2)
B2b B5b B6b . . 61.9(6)
B2b B5b B7b . . 58.9(5)
B2b B5b H1b5b . . 130(3)
B6b B5b B7b . . 102.1(7)
B6b B5b H1b5b . . 128(3)
B7b B5b H1b5b . . 128(3)
C27b B6b B1b . . 108.3(7)
C27b B6b B2b . . 54.6(5)
C27b B6b B3b . . 54.7(6)
C27b B6b B5b . . 107.8(7)
C27b B6b H1b6b . . 115(3)
B1b B6b B2b . . 101.7(6)
B1b B6b B3b . . 59.5(5)
B1b B6b B5b . . 61.2(5)
B1b B6b H1b6b . . 125(3)
B2b B6b B3b . . 89.1(6)
B2b B6b B5b . . 58.9(5)
B2b B6b H1b6b . . 131(2)
B3b B6b B5b . . 101.8(6)
B3b B6b H1b6b . . 126(3)
B5b B6b H1b6b . . 128(3)
C28b B7b B2b . . 107.6(8)
C28b B7b B4b . . 107.9(7)
C28b B7b B5b . . 54.4(6)
C28b B7b B8b . . 55.0(5)
C28b B7b H1b7b . . 113(3)
B2b B7b B4b . . 61.8(5)
B2b B7b B5b . . 59.0(6)
B2b B7b B8b . . 102.1(6)
B2b B7b H1b7b . . 132(3)
B4b B7b B5b . . 102.0(7)
B4b B7b B8b . . 58.9(5)
B4b B7b H1b7b . . 125(3)
B5b B7b B8b . . 89.8(6)
B5b B7b H1b7b . . 131(3)
B8b B7b H1b7b . . 123(3)
C28b B8b B1b . . 54.4(6)
C28b B8b B3b . . 108.1(7)
C28b B8b B4b . . 108.1(6)
C28b B8b B7b . . 54.6(6)
C28b B8b H1b8b . . 116(3)
B1b B8b B3b . . 60.2(6)
B1b B8b B4b . . 102.7(6)
B1b B8b B7b . . 90.0(6)
B1b B8b H1b8b . . 126(3)
B3b B8b B4b . . 60.8(7)
B3b B8b B7b . . 102.0(5)
B3b B8b H1b8b . . 125(3)
B4b B8b B7b . . 59.6(6)
B4b B8b H1b8b . . 127(3)
B7b B8b H1b8b . . 130(3)
C6 C27c B2c . . 123.5(10)
C6 C27c B3c . . 127.8(11)
C6 C27c B4c . . 124.5(11)
C6 C27c B6c . . 125.8(11)
B2c C27c B3c . . 108.7(10)
B2c C27c B4c . . 70.9(9)
B2c C27c B6c . . 71.1(9)
B3c C27c B4c . . 69.0(9)
B3c C27c B6c . . 70.7(9)
B4c C27c B6c . . 109.7(10)
C5 C28c B1c 4_544 . 122.4(11)
C5 C28c B5c 4_544 . 126.5(11)
C5 C28c B7c 4_544 . 127.9(11)
C5 C28c B8c 4_544 . 124.1(10)
B1c C28c B5c . . 70.7(9)
B1c C28c B7c . . 109.6(10)
B1c C28c B8c . . 70.2(9)
B5c C28c B7c . . 71.0(8)
B5c C28c B8c . . 109.3(10)
B7c C28c B8c . . 70.3(9)
C28c B1c B3c . . 107.3(10)
C28c B1c B5c . . 54.9(8)
C28c B1c B6c . . 108.2(10)
C28c B1c B8c . . 55.5(8)
C28c B1c H1b1c . . 118(3)
B3c B1c B5c . . 101.6(9)
B3c B1c B6c . . 61.2(8)
B3c B1c B8c . . 58.2(7)
B3c B1c H1b1c . . 111(3)
B5c B1c B6c . . 59.4(7)
B5c B1c B8c . . 90.6(9)
B5c B1c H1b1c . . 147(3)
B6c B1c B8c . . 102.1(9)
B6c B1c H1b1c . . 132(3)
B8c B1c H1b1c . . 112(3)
C27c B2c B4c . . 54.6(8)
C27c B2c B5c . . 107.7(10)
C27c B2c B6c . . 54.3(8)
C27c B2c B7c . . 108.1(9)
C27c B2c H1b2c . . 121(3)
B4c B2c B5c . . 102.5(8)
B4c B2c B6c . . 89.4(8)
B4c B2c B7c . . 59.5(7)
B4c B2c H1b2c . . 131(3)
B5c B2c B6c . . 59.2(7)
B5c B2c B7c . . 62.0(7)
B5c B2c H1b2c . . 122(3)
B6c B2c B7c . . 102.3(8)
B6c B2c H1b2c . . 130(3)
B7c B2c H1b2c . . 122(3)
C27c B3c B1c . . 108.1(10)
C27c B3c B4c . . 55.7(8)
C27c B3c B6c . . 54.7(8)
C27c B3c B8c . . 109.5(10)
C27c B3c H1b3c . . 121(3)
B1c B3c B4c . . 103.3(9)
B1c B3c B6c . . 59.2(7)
B1c B3c B8c . . 61.6(8)
B1c B3c H1b3c . . 127(3)
B4c B3c B6c . . 91.3(9)
B4c B3c B8c . . 60.3(8)
B4c B3c H1b3c . . 121(3)
B6c B3c B8c . . 103.1(9)
B6c B3c H1b3c . . 139(3)
B8c B3c H1b3c . . 114(3)
C27c B4c B2c . . 54.6(8)
C27c B4c B3c . . 55.3(8)
C27c B4c B7c . . 107.4(10)
C27c B4c B8c . . 107.9(10)
C27c B4c H1b4c . . 123(3)
B2c B4c B3c . . 90.2(9)
B2c B4c B7c . . 58.7(7)
B2c B4c B8c . . 101.8(9)
B2c B4c H1b4c . . 133(3)
B3c B4c B7c . . 102.0(9)
B3c B4c B8c . . 58.9(8)
B3c B4c H1b4c . . 129(3)
B7c B4c B8c . . 61.5(8)
B7c B4c H1b4c . . 122(3)
B8c B4c H1b4c . . 119(3)
C28c B5c B1c . . 54.5(8)
C28c B5c B2c . . 107.8(10)
C28c B5c B6c . . 107.8(10)
C28c B5c B7c . . 54.6(8)
C28c B5c H1b5c . . 112(3)
B1c B5c B2c . . 102.5(9)
B1c B5c B6c . . 59.4(7)
B1c B5c B7c . . 89.7(8)
B1c B5c H1b5c . . 125(3)
B2c B5c B6c . . 61.9(8)
B2c B5c B7c . . 58.9(7)
B2c B5c H1b5c . . 130(3)
B6c B5c B7c . . 102.1(9)
B6c B5c H1b5c . . 128(3)
B7c B5c H1b5c . . 128(3)
C27c B6c B1c . . 108.3(10)
C27c B6c B2c . . 54.6(8)
C27c B6c B3c . . 54.7(8)
C27c B6c B5c . . 107.8(10)
C27c B6c H1b6c . . 115(3)
B1c B6c B2c . . 101.7(9)
B1c B6c B3c . . 59.5(7)
B1c B6c B5c . . 61.2(7)
B1c B6c H1b6c . . 125(3)
B2c B6c B3c . . 89.1(9)
B2c B6c B5c . . 58.9(7)
B2c B6c H1b6c . . 131(3)
B3c B6c B5c . . 101.8(9)
B3c B6c H1b6c . . 126(3)
B5c B6c H1b6c . . 128(3)
C28c B7c B2c . . 107.6(10)
C28c B7c B4c . . 107.9(10)
C28c B7c B5c . . 54.4(8)
C28c B7c B8c . . 55.0(8)
C28c B7c H1b7c . . 113(3)
B2c B7c B4c . . 61.8(8)
B2c B7c B5c . . 59.0(8)
B2c B7c B8c . . 102.1(9)
B2c B7c H1b7c . . 132(3)
B4c B7c B5c . . 102.0(9)
B4c B7c B8c . . 58.9(7)
B4c B7c H1b7c . . 125(3)
B5c B7c B8c . . 89.8(9)
B5c B7c H1b7c . . 131(3)
B8c B7c H1b7c . . 123(3)
C28c B8c B1c . . 54.4(8)
C28c B8c B3c . . 108.1(10)
C28c B8c B4c . . 108.1(9)
C28c B8c B7c . . 54.6(8)
C28c B8c H1b8c . . 116(3)
B1c B8c B3c . . 60.2(8)
B1c B8c B4c . . 102.7(8)
B1c B8c B7c . . 90.0(9)
B1c B8c H1b8c . . 126(3)
B3c B8c B4c . . 60.8(7)
B3c B8c B7c . . 102.0(8)
B3c B8c H1b8c . . 125(3)
B4c B8c B7c . . 59.6(7)
B4c B8c H1b8c . . 127(3)
B7c B8c H1b8c . . 130(3)

loop_
_geom_bond_atom_site_label_1
_geom_bond_atom_site_label_2
_geom_bond_site_symmetry_2
_geom_bond_distance
Zn1 Zn2 . 3.1453(15)
Zn1 O1 . 2.033(5)
Zn1 O6 . 2.171(5)
Zn1 O7 . 2.128(9)
Zn1 O13 . 2.124(5)
Zn1 O15 . 2.083(4)
Zn1 O16 . 2.072(8)
Zn2 Zn3 . 3.1116(12)
Zn2 Zn4 . 3.2318(12)
Zn2 O1 . 1.928(4)
Zn2 O3 . 1.942(5)
Zn2 O4 . 1.956(5)
Zn2 O12 . 2.046(5)
Zn3 Zn4 . 3.0377(11)
Zn3 O1 . 1.909(4)
Zn3 O5 . 1.955(5)
Zn3 O9 . 1.973(5)
Zn3 O11 . 1.912(5)
Zn4 O1 . 1.940(4)
Zn4 O2 . 2.036(5)
Zn4 O8 . 2.147(6)
Zn4 O10 . 2.113(6)
Zn4 O14 . 1.965(14)
O2 C1 . 1.247(10)
O3 C5 . 1.279(9)
O4 C3 . 1.262(9)
O5 C1 . 1.256(9)
O6 C6 . 1.218(8)
N1 C7 . 1.350(15)
N1 C9 . 1.450(16)
N1 C10 . 1.450(14)
N1 C12 . 1.556(18)
O7 C7 . 1.158(15)
O8 C5 . 1.223(10)
O9 C4 . 1.249(9)
O10 C8 . 1.229(9)
O11 C6 . 1.282(9)
O12 C4 . 1.248(9)
O13 C3 . 1.223(9)
O14 C20 . 0.96(3)
C1 C28b 2_655 1.501(12)
O15 C8 . 1.245(9)
C2 C10 . 1.500(17)
C2 H1c2 . 0.96
C2 H2c2 . 0.96
C2 H3c2 . 0.96
C3 C27a . 1.513(9)
C4 C28a 2_555 1.512(9)
C5 C28c 4_555 1.516(14)
C6 C27c . 1.498(14)
C7 H1c7 . 0.96
C8 C27b . 1.513(12)
C9 C12 . 1.500(16)
C9 H1c9 . 0.96
C9 H2c9 . 0.96
N2 C11 . 1.45(3)
N2 C18 . 1.45(2)
N2 C20 . 1.35(2)
C10 H1c10 . 0.96
C10 H2c10 . 0.96
C11 C21 . 1.50(2)
C11 H1c11 . 0.96
C11 H2c11 . 0.96
C12 H1c12 . 0.96
C12 H2c12 . 0.96
C12 H3c12 . 0.96
O16 C13 . 1.184(14)
N3 C13 . 1.350(10)
N3 C14 . 1.450(12)
N3 C16 . 1.450(12)
C13 H1c13 . 0.96
C14 C15 . 1.500(14)
C14 H1c14 . 0.96
C14 H2c14 . 0.96
C15 H1c15 . 0.96
C15 H2c15 . 0.96
C15 H3c15 . 0.96
C16 C17 . 1.500(13)
C16 H1c16 . 0.96
C16 H2c16 . 0.96
C17 H1c17 . 0.96
C17 H2c17 . 0.96
C17 H3c17 . 0.96
C18 C19 . 1.50(3)
C18 H1c18 . 0.96
C18 H2c18 . 0.96
C19 H1c19 . 0.96
C19 H2c19 . 0.96
C19 H3c19 . 0.96
C20 H1c20 . 0.96
C21 H1c21 . 0.96
C21 H2c21 . 0.96
C21 H3c21 . 0.96
C22 O17 . 1.26(4)
C22 N4 . 1.35(4)
C22 H1c22 . 0.96
C23 N4 . 1.45(4)
C23 C26 . 1.50(4)
C23 H1c23 . 0.96
C23 H2c23 . 0.96
C24 N4 . 1.45(4)
C24 C25 . 1.50(4)
C24 H1c24 . 0.96
C24 H2c24 . 0.96
N4 C25 . 1.62(4)
C25 H1c25 . 0.96
C25 H2c25 . 0.96
C25 H3c25 . 0.96
C26 H1c26 . 0.96
C26 H2c26 . 0.96
C26 H3c26 . 0.96
C27a B2a . 1.602(8)
C27a B3a . 1.594(8)
C27a B4a . 1.601(8)
C27a B6a . 1.595(8)
C28a B1a . 1.588(8)
C28a B5a . 1.597(8)
C28a B7a . 1.602(8)
C28a B8a . 1.610(9)
B1a B3a . 1.814(10)
B1a B5a . 1.842(9)
B1a B6a . 1.808(9)
B1a B8a . 1.838(9)
B1a H1b1a . 1.05(4)
B2a B4a . 1.857(9)
B2a B5a . 1.803(9)
B2a B6a . 1.857(9)
B2a B7a . 1.801(9)
B2a H1b2a . 1.05(4)
B3a B4a . 1.810(9)
B3a B6a . 1.844(9)
B3a B8a . 1.777(9)
B3a H1b3a . 1.05(4)
B4a B7a . 1.815(9)
B4a B8a . 1.803(9)
B4a H1b4a . 1.05(2)
B5a B6a . 1.808(9)
B5a B7a . 1.857(9)
B5a H1b5a . 1.05(4)
B6a H1b6a . 1.05(4)
B7a B8a . 1.850(9)
B7a H1b7a . 1.05(4)
B8a H1b8a . 1.05(3)
C27b B2b . 1.602(12)
C27b B3b . 1.594(12)
C27b B4b . 1.601(15)
C27b B6b . 1.595(14)
C28b B1b . 1.588(15)
C28b B5b . 1.597(12)
C28b B7b . 1.602(15)
C28b B8b . 1.610(13)
B1b B3b . 1.814(17)
B1b B5b . 1.842(14)
B1b B6b . 1.808(13)
B1b B8b . 1.838(14)
B1b H1b1b . 1.05(5)
B2b B4b . 1.857(12)
B2b B5b . 1.803(14)
B2b B6b . 1.857(14)
B2b B7b . 1.801(12)
B2b H1b2b . 1.05(4)
B3b B4b . 1.810(16)
B3b B6b . 1.844(14)
B3b B8b . 1.777(13)
B3b H1b3b . 1.05(4)
B4b B7b . 1.815(16)
B4b B8b . 1.803(13)
B4b H1b4b . 1.05(3)
B5b B6b . 1.808(16)
B5b B7b . 1.857(16)
B5b H1b5b . 1.05(4)
B6b H1b6b . 1.05(5)
B7b B8b . 1.850(12)
B7b H1b7b . 1.05(4)
B8b H1b8b . 1.05(4)
C27c B2c . 1.602(19)
C27c B3c . 1.594(19)
C27c B4c . 1.601(19)
C27c B6c . 1.59(2)
C28c B1c . 1.59(2)
C28c B5c . 1.597(19)
C28c B7c . 1.602(19)
C28c B8c . 1.61(2)
B1c B3c . 1.814(19)
B1c B5c . 1.84(2)
B1c B6c . 1.808(18)
B1c B8c . 1.84(2)
B1c H1b1c . 1.05(5)
B2c B4c . 1.857(19)
B2c B5c . 1.803(19)
B2c B6c . 1.86(2)
B2c B7c . 1.801(18)
B2c H1b2c . 1.05(5)
B3c B4c . 1.81(2)
B3c B6c . 1.844(19)
B3c B8c . 1.777(19)
B3c H1b3c . 1.05(4)
B4c B7c . 1.815(19)
B4c B8c . 1.803(18)
B4c H1b4c . 1.05(4)
B5c B6c . 1.808(19)
B5c B7c . 1.857(19)
B5c H1b5c . 1.05(5)
B6c H1b6c . 1.05(5)
B7c B8c . 1.850(19)
B7c H1b7c . 1.05(5)
B8c H1b8c . 1.05(4)

loop_
_geom_hbond_atom_site_label_D
_geom_hbond_atom_site_label_H
_geom_hbond_atom_site_label_A
_geom_hbond_distance_DH
_geom_hbond_distance_HA
_geom_hbond_distance_DA
_geom_hbond_angle_DHA
C2 H1c2 C9 0.96 2.32 2.668(19) 100.28
C9 H1c9 O7 0.96 2.27 2.697(15) 105.92
C9 H2c9 C2 0.96 2.16 2.668(19) 111.30
C12 H2c12 O7 0.96 2.22 2.767(16) 114.92
C12 H2c12 C7 0.96 1.93 2.46(2) 112.02
C13 H1c13 O6 0.96 2.34 3.007(11) 126.24
C21 H3c21 O14 0.96 2.46 3.02(2) 117.00
C21 H3c21 C20 0.96 2.40 2.85(3) 108.20
C23 H1c23 O17 0.96 2.19 2.61(4) 105.20
C24 H2c24 C26 0.96 2.22 2.54(4) 98.29
C25 H1c25 C22 0.96 1.90 2.49(4) 117.14
C25 H2c25 C23 0.96 2.21 2.59(4) 101.93
C26 H2c26 C24 0.96 2.20 2.54(4) 99.54

loop_
_jana_cell_twin_matrix_id
_jana_cell_twin_volume_fraction
_jana_cell_twin_matrix_1_1
_jana_cell_twin_matrix_1_2
_jana_cell_twin_matrix_1_3
_jana_cell_twin_matrix_2_1
_jana_cell_twin_matrix_2_2
_jana_cell_twin_matrix_2_3
_jana_cell_twin_matrix_3_1
_jana_cell_twin_matrix_3_2
_jana_cell_twin_matrix_3_3
1 0.53(4) 1 0 0 0 1 0 0 0 1
2 0.47(4) -1 0 0 0 -1 0 0 0 -1
